data_2108596
loop_
_publ_author_name
'Dudek, Marta K.'
'Paluch, Piotr'
'Pindelska, Edyta'

_publ_section_title
;
 Crystal structures of two furazidin polymorphs revealed by a joint effort
 of crystal structure prediction and NMR crystallography
;
_journal_issue 3
_journal_name_full 'Acta Crystallographica Section B'
_journal_page_first
;
;
_journal_paper_doi 10.1107/S205252062000373X
_journal_volume 76
_journal_year 2020
_chemical_formula_sum 'C10 H8 N4 O5'
_chemical_formula_weight 264.2
_space_group_IT_number 14
_space_group_name_Hall '-P 2ybc'
_space_group_name_H-M_alt 'P 1 21/c 1'
_symmetry_cell_setting monoclinic
_symmetry_Int_Tables_number 14
_symmetry_space_group_name_Hall '-P 2ybc'
_symmetry_space_group_name_H-M 'P 1 21/c 1'
_audit_creation_date 2019-12-19T12:58
_audit_creation_method 'created in GSAS-II'
_cell_angle_alpha 90
_cell_angle_beta 106.848(14)
_cell_angle_gamma 90
_cell_formula_units_Z 4
_cell_length_a 11.670(7)
_cell_length_b 11.4666(12)
_cell_length_c 8.494(4)
_cell_measurement_temperature 300
_cell_volume 1087.8(8)
_computing_structure_refinement 'GSAS-II (Toby & Von Dreele, J. Appl. Cryst. 46, 544-549, 2013)'
_diffrn_ambient_pressure 100
_diffrn_ambient_temperature 300
_diffrn_measurement_device_type 'Bruker D8 with LYNXEYE detector'
_diffrn_radiation_polarisn_ratio 0.7000
_diffrn_radiation_probe x-ray
_diffrn_radiation_type 'Cu K\a'
_exptl_crystal_density_diffrn 1.6132
_exptl_crystal_description powder
_pd_calc_method 'Rietveld Refinement'
_pd_meas_number_of_points 1921
_pd_proc_ls_background_function
;
Background function: "chebyschev" function with 24 terms:
    6.39(6), -11.28(29), -1.7(8), 1.0(22), 209.4(24), 78(4), 
    -2446.0(10), -1372.6(11), 20455.6(21), 11208(3), -117679.9(15), 
    -34269(4), 414751.5(7), 26568.1(15), -893273.9(17), 87213.0(23), 
    1.1848209(23)e6, -251999(5), -945917.0(18), 281839(4), 417242.8(5), 
    -151823.0(10), -78161(3), 32564(7), 
;
_pd_proc_ls_prof_R_factor 0.07059
_pd_proc_ls_prof_wR_expected 0.31599
_pd_proc_ls_prof_wR_factor 0.09592
_refine_ls_goodness_of_fit_all 0.306
_refine_ls_matrix_type full
_refine_ls_number_parameters 32
_refine_ls_R_Fsqd_factor 0.04496
_refine_ls_wR_factor_obs 0.09592
_reflns_d_resolution_high 1.552
_reflns_d_resolution_low 11.169
_reflns_limit_h_max 2
_reflns_limit_h_min 2
_reflns_limit_k_max 3
_reflns_limit_k_min 3
_reflns_limit_l_max -5
_reflns_limit_l_min -5
_reflns_number_total 308
_cod_data_source_file xk5066sup1.cif
_cod_data_source_block furazidin_formII
_cod_original_cell_volume 1087.80(18)
_cod_original_sg_symbol_H-M 'P 21/c'
_cod_database_code 2108596
_refine_ls_r_f_factor 0.05249
_gsas_proc_ls_prof_r_b_factor 0.08841
_gsas_proc_ls_prof_wr_b_factor 0.11867

loop_
_space_group_symop_id
_space_group_symop_operation_xyz
1 x,y,z
2 -x,1/2+y,1/2-z
3 -x,-y,-z
4 x,1/2-y,1/2+z

loop_
_atom_site_label
_atom_site_type_symbol
_atom_site_fract_x
_atom_site_fract_y
_atom_site_fract_z
_atom_site_occupancy
_atom_site_adp_type
_atom_site_U_iso_or_equiv
_atom_site_symmetry_multiplicity
H1 H 0.82787 -0.06253 1.00513 1.000 Uiso 0.010 4
H5 H 0.84740 0.19903 1.07817 1.000 Uiso 0.010 4
H9 H 0.68180 0.04856 0.80219 1.000 Uiso 0.010 4
H13 H 0.39344 0.37273 0.39885 1.000 Uiso 0.010 4
H17 H 0.59001 0.09301 0.52272 1.000 Uiso 0.010 4
H21 H 0.49048 0.07430 0.64569 1.000 Uiso 0.010 4
H25 H 0.99900 -0.18311 1.23761 1.000 Uiso 0.010 4
H29 H 1.18276 -0.11085 1.50229 1.000 Uiso 0.010 4
C1 C 1.10762 0.05823 1.41747 1.000 Uiso 0.010 4
C5 C 0.96242 0.00211 1.20938 1.000 Uiso 0.010 4
C9 C 1.02283 -0.09617 1.28110 1.000 Uiso 0.010 4
C13 C 0.86302 0.01664 1.06979 1.000 Uiso 0.010 4
C17 C 0.81292 0.11971 1.01347 1.000 Uiso 0.010 4
C21 C 0.71606 0.12834 0.86814 1.000 Uiso 0.010 4
C25 C 0.53259 0.33898 0.61528 1.000 Uiso 0.010 4
C29 C 0.43200 0.19445 0.44159 1.000 Uiso 0.010 4
C33 C 0.52767 0.13693 0.57693 1.000 Uiso 0.010 4
C37 C 1.11655 -0.05989 1.41512 1.000 Uiso 0.010 4
N1 N 0.67265 0.22973 0.81809 1.000 Uiso 0.010 4
N5 N 0.58263 0.23383 0.67964 1.000 Uiso 0.010 4
N9 N 0.44356 0.31104 0.47203 1.000 Uiso 0.010 4
N13 N 1.17586 0.13997 1.52647 1.000 Uiso 0.010 4
O1 O 1.01514 0.09787 1.29468 1.000 Uiso 0.010 4
O5 O 1.26275 0.10219 1.63454 1.000 Uiso 0.010 4
O9 O 1.14515 0.24256 1.50909 1.000 Uiso 0.010 4
O13 O 0.56028 0.43441 0.67232 1.000 Uiso 0.010 4
O17 O 0.36065 0.14639 0.32818 1.000 Uiso 0.010 4

loop_
_atom_type_symbol
_atom_type_number_in_cell
C 40
H 32
N 16
O 20

loop_
_diffrn_radiation_wavelength
_diffrn_radiation_wavelength_wt
_diffrn_radiation_wavelength_id
1.54050 1.0 1
1.54430 0.5000 2

loop_
_geom_angle_atom_site_label_1
_geom_angle_atom_site_label_2
_geom_angle_atom_site_label_3
_geom_angle
_geom_angle_site_symmetry_1
_geom_angle_site_symmetry_2
_geom_angle_site_symmetry_3
_geom_angle_publ_flag
C37 C1 N13 130.432 1_555 1_555 1_555 yes
C37 C1 O1 111.923 1_555 1_555 1_555 yes
N13 C1 O1 117.625 1_555 1_555 1_555 yes
C9 C5 C13 131.449 1_555 1_555 1_555 yes
C9 C5 O1 109.328 1_555 1_555 1_555 yes
C13 C5 O1 119.214 1_555 1_555 1_555 yes
H25 C9 C5 124.159 1_555 1_555 1_555 yes
H25 C9 C37 128.531 1_555 1_555 1_555 yes
C5 C9 C37 107.31 1_555 1_555 1_555 yes
H1 C13 C5 115.348 1_555 1_555 1_555 yes
H1 C13 C17 119.802 1_555 1_555 1_555 yes
C5 C13 C17 124.841 1_555 1_555 1_555 yes
H5 C17 C13 120.056 1_555 1_555 1_555 yes
H5 C17 C21 118.114 1_555 1_555 1_555 yes
C13 C17 C21 121.822 1_555 1_555 1_555 yes
H9 C21 C17 118.189 1_555 1_555 1_555 yes
H9 C21 N1 122.557 1_555 1_555 1_555 yes
C17 C21 N1 119.251 1_555 1_555 1_555 yes
N5 C25 N9 105.567 1_555 1_555 1_555 yes
N5 C25 O13 126.973 1_555 1_555 1_555 yes
N9 C25 O13 127.458 1_555 1_555 1_555 yes
C33 C29 N9 105.961 1_555 1_555 1_555 yes
C33 C29 O17 126.661 1_555 1_555 1_555 yes
N9 C29 O17 127.372 1_555 1_555 1_555 yes
H17 C33 H21 109.84 1_555 1_555 1_555 yes
H17 C33 C29 108.566 1_555 1_555 1_555 yes
H21 C33 C29 112.046 1_555 1_555 1_555 yes
H17 C33 N5 112.139 1_555 1_555 1_555 yes
H21 C33 N5 111.035 1_555 1_555 1_555 yes
C29 C33 N5 103.056 1_555 1_555 1_555 yes
H29 C37 C1 125.073 1_555 1_555 1_555 yes
H29 C37 C9 129.608 1_555 1_555 1_555 yes
C1 C37 C9 105.312 1_555 1_555 1_555 yes
C21 N1 N5 117.189 1_555 1_555 1_555 yes
C25 N5 C33 111.713 1_555 1_555 1_555 yes
C25 N5 N1 121.01 1_555 1_555 1_555 yes
C33 N5 N1 127.253 1_555 1_555 1_555 yes
H13 N9 C25 122.056 1_555 1_555 1_555 yes
H13 N9 C29 124.317 1_555 1_555 1_555 yes
C25 N9 C29 113.627 1_555 1_555 1_555 yes
C1 N13 O5 116.533 1_555 1_555 1_555 yes
C1 N13 O9 118.324 1_555 1_555 1_555 yes
O5 N13 O9 125.141 1_555 1_555 1_555 yes
C1 O1 C5 106.127 1_555 1_555 1_555 yes

loop_
_geom_bond_atom_site_label_1
_geom_bond_atom_site_label_2
_geom_bond_distance
_geom_bond_site_symmetry_1
_geom_bond_site_symmetry_2
_geom_bond_publ_flag
H1 C13 1.07861 1_555 1_555 yes
H5 C17 1.07841 1_555 1_555 yes
H9 C21 1.08658 1_555 1_555 yes
H13 N9 1.00905 1_555 1_555 yes
H17 C33 1.09043 1_555 1_555 yes
H21 C33 1.09186 1_555 1_555 yes
H25 C9 1.07152 1_555 1_555 yes
H29 C37 1.07475 1_555 1_555 yes
C1 C37 1.35902 1_555 1_555 yes
C1 N13 1.39366 1_555 1_555 yes
C1 O1 1.34416 1_555 1_555 yes
C5 C9 1.37447 1_555 1_555 yes
C5 C13 1.40776 1_555 1_555 yes
C5 O1 1.36047 1_555 1_555 yes
C9 H25 1.07152 1_555 1_555 yes
C9 C5 1.37447 1_555 1_555 yes
C9 C37 1.394 1_555 1_555 yes
C13 H1 1.07861 1_555 1_555 yes
C13 C5 1.40776 1_555 1_555 yes
C13 C17 1.34354 1_555 1_555 yes
C17 H5 1.07841 1_555 1_555 yes
C17 C13 1.34354 1_555 1_555 yes
C17 C21 1.41503 1_555 1_555 yes
C21 H9 1.08658 1_555 1_555 yes
C21 C17 1.41503 1_555 1_555 yes
C21 N1 1.29002 1_555 1_555 yes
C25 N5 1.3814 1_555 1_555 yes
C25 N9 1.38913 1_555 1_555 yes
C25 O13 1.20243 1_555 1_555 yes
C29 C33 1.50301 1_555 1_555 yes
C29 N9 1.3609 1_555 1_555 yes
C29 O17 1.20831 1_555 1_555 yes
C33 H17 1.09043 1_555 1_555 yes
C33 H21 1.09186 1_555 1_555 yes
C33 C29 1.50301 1_555 1_555 yes
C33 N5 1.44316 1_555 1_555 yes
C37 H29 1.07475 1_555 1_555 yes
C37 C1 1.35902 1_555 1_555 yes
C37 C9 1.394 1_555 1_555 yes
N1 C21 1.29002 1_555 1_555 yes
N1 N5 1.33144 1_555 1_555 yes
N5 C25 1.3814 1_555 1_555 yes
N5 C33 1.44316 1_555 1_555 yes
N5 N1 1.33144 1_555 1_555 yes
N9 H13 1.00905 1_555 1_555 yes
N9 C25 1.38913 1_555 1_555 yes
N9 C29 1.3609 1_555 1_555 yes
N13 C1 1.39366 1_555 1_555 yes
N13 O5 1.23248 1_555 1_555 yes
N13 O9 1.22612 1_555 1_555 yes
O1 C1 1.34416 1_555 1_555 yes
O1 C5 1.36047 1_555 1_555 yes
O5 N13 1.23248 1_555 1_555 yes
O9 N13 1.22612 1_555 1_555 yes
O13 C25 1.20243 1_555 1_555 yes
O17 C29 1.20831 1_555 1_555 yes
